data_7248117
loop_
_publ_author_name
'Kaenpracha, Chaowat'
'Katrun, Praewpan'
'Chainok, Kittipong'
'Sukpattanacharoen, Chattarika'
'Kungwan, Nawee'
'Boonmak, Jaursup'

_publ_section_title
;
 Photoinduced enhancement of intraligand charge-transfer of a crystalline
 3,3&#x2032;-diindolyl(3-pyridyl)methane
;
_journal_issue 10
_journal_name_full CrystEngComm
_journal_page_first 1438
_journal_page_last 1443
_journal_paper_doi 10.1039/D3CE01283B
_journal_volume 26
_journal_year 2024
_chemical_formula_moiety 'C H4 O, C22 H17 N3'
_chemical_formula_sum 'C23 H21 N3 O'
_chemical_formula_weight 355.443
_space_group_crystal_system monoclinic
_space_group_IT_number 14
_space_group_name_Hall '-P 2yn'
_space_group_name_H-M_alt 'P 1 21/n 1'
_symmetry_Int_Tables_number 14
_atom_sites_solution_primary dual
_audit_creation_date 2022-12-16
_audit_creation_method
;
Olex2 1.5
(compiled 2022.04.07 svn.rca3783a0 for OlexSys, GUI svn.r6498)
;
_audit_update_record
;
2023-06-01 deposited with the CCDC.	2024-02-09 downloaded from the CCDC.
;
_cell_angle_alpha 90
_cell_angle_beta 112.559(1)
_cell_angle_gamma 90
_cell_formula_units_Z 4
_cell_length_a 14.5277(5)
_cell_length_b 9.4021(4)
_cell_length_c 15.0821(6)
_cell_measurement_reflns_used 7904
_cell_measurement_temperature 296.15
_cell_measurement_theta_max 28.01
_cell_measurement_theta_min 2.61
_cell_volume 1902.45(13)
_computing_cell_refinement 'SAINT V8.40B (?, 2016)'
_computing_data_reduction 'SAINT V8.40B (?, 2016)'
_computing_molecular_graphics 'Olex2 1.5 (Dolomanov et al., 2009)'
_computing_publication_material 'Olex2 1.5 (Dolomanov et al., 2009)'
_computing_structure_refinement 'olex2.refine 1.5 (Bourhis et al., 2015)'
_computing_structure_solution 'SHELXT 2014/4 (Sheldrick, 2014)'
_diffrn_ambient_temperature 296.15
_diffrn_measured_fraction_theta_full 0.9985
_diffrn_measured_fraction_theta_max 0.9989
_diffrn_measurement_device_type 'Bruker APEX-II CCD'
_diffrn_measurement_method '\f and \w scans'
_diffrn_radiation_type 'Mo K\a'
_diffrn_radiation_wavelength 0.71073
_diffrn_reflns_av_R_equivalents 0.0968
_diffrn_reflns_av_unetI/netI 0.0318
_diffrn_reflns_Laue_measured_fraction_full 0.9985
_diffrn_reflns_Laue_measured_fraction_max 0.9989
_diffrn_reflns_limit_h_max 19
_diffrn_reflns_limit_h_min -19
_diffrn_reflns_limit_k_max 12
_diffrn_reflns_limit_k_min -12
_diffrn_reflns_limit_l_max 19
_diffrn_reflns_limit_l_min -19
_diffrn_reflns_number 69093
_diffrn_reflns_point_group_measured_fraction_full 0.9985
_diffrn_reflns_point_group_measured_fraction_max 0.9989
_diffrn_reflns_theta_full 25.2417
_diffrn_reflns_theta_max 27.87
_diffrn_reflns_theta_min 2.61
_diffrn_source_current 30.0
_diffrn_source_power 1.5
_diffrn_source_voltage 50.0
_diffrn_standards_number 0
_exptl_absorpt_coefficient_mu 0.078
_exptl_absorpt_correction_T_max 0.7457
_exptl_absorpt_correction_T_min 0.6977
_exptl_absorpt_correction_type none
_exptl_absorpt_process_details
;
SADABS-2016/2 (Bruker,2016/2) was used for absorption correction.
wR2(int) was 0.0785 before and 0.0708 after correction.
The Ratio of minimum to maximum transmission is 0.9356.
The \l/2 correction factor is Not present.
;
_exptl_crystal_colour orange
_exptl_crystal_colour_primary orange
_exptl_crystal_density_diffrn 1.241
_exptl_crystal_description needle
_exptl_crystal_F_000 752.442
_refine_diff_density_max 0.2700
_refine_diff_density_min -0.3204
_refine_diff_density_rms 0.0738
_refine_ls_d_res_high 0.7602
_refine_ls_d_res_low 7.7928
_refine_ls_goodness_of_fit_ref 1.0891
_refine_ls_hydrogen_treatment constr
_refine_ls_matrix_type full
_refine_ls_number_constraints 40
_refine_ls_number_parameters 246
_refine_ls_number_reflns 4533
_refine_ls_number_restraints 0
_refine_ls_restrained_S_all 1.0891
_refine_ls_R_factor_all 0.0964
_refine_ls_R_factor_gt 0.0746
_refine_ls_shift/su_max -0.0005
_refine_ls_shift/su_mean 0.0001
_refine_ls_structure_factor_coef Fsqd
_refine_ls_weighting_details 'w=1/[\s^2^(Fo^2^)+(0.0594P)^2^+1.2009P] where P=(Fo^2^+2Fc^2^)/3'
_refine_ls_weighting_scheme calc
_refine_ls_wR_factor_gt 0.1557
_refine_ls_wR_factor_ref 0.1672
_reflns_Friedel_coverage 0.0
_reflns_limit_h_max 10
_reflns_limit_h_min -19
_reflns_limit_k_max 12
_reflns_limit_k_min 0
_reflns_limit_l_max 19
_reflns_limit_l_min -10
_reflns_number_gt 3596
_reflns_number_total 4533
_reflns_threshold_expression I>=2u(I)
_cod_data_source_file d3ce01283b2.cif
_cod_data_source_block PMDI-MeOH'
_cod_depositor_comments 'Adding full bibliography for 7248111--7248117.cif.'
_cod_original_sg_symbol_Hall '-P 2ybc (x-z,y,z)'
_cod_database_code 7248117
_olex2_refinement_description
;
1.a Ternary CH refined with riding coordinates:
 C7(H7)
1.b Aromatic/amide H refined with riding coordinates:
 N2(H2), N3(H3), C2(H2a), C4(H4), C5(H5), C6(H6), C8(H8), C11(H11), C12(H12),
 C13(H13), C14(H14), C16(H16), C19(H19), C20(H20), C21(H21), C22(H22)
1.c Idealised Me refined as rotating group:
 C1(H1a,H1b,H1c)
1.d Idealised tetrahedral OH refined as rotating group:
 O1(H1)
;
_olex2_submission_special_instructions 'No special instructions were received'

loop_
_space_group_symop_id
_space_group_symop_operation_xyz
1 x,y,z
2 -x+1/2,y+1/2,-z+1/2
3 -x,-y,-z
4 x-1/2,-y-1/2,z-1/2

loop_
_atom_site_label
_atom_site_type_symbol
_atom_site_fract_x
_atom_site_fract_y
_atom_site_fract_z
_atom_site_U_iso_or_equiv
_atom_site_adp_type
_atom_site_occupancy
_atom_site_refinement_flags_posn
O1 O 0.75663(13) 0.3629(2) 0.91090(13) 0.0568(5) Uani 1.000000 .
H1 H 0.7031(11) 0.405(3) 0.8899(13) 0.0852(7) Uiso 1.000000 GR
C1 C 0.8079(3) 0.3862(4) 0.8496(3) 0.0845(11) Uani 1.000000 .
H1a H 0.7714(10) 0.344(2) 0.7881(7) 0.1267(16) Uiso 1.000000 GR
H1b H 0.8143(17) 0.4866(4) 0.8418(15) 0.1267(16) Uiso 1.000000 GR
H1c H 0.8730(8) 0.344(3) 0.8770(10) 0.1267(16) Uiso 1.000000 GR
N1 N 0.60600(15) 0.5556(2) 0.86089(16) 0.0571(6) Uani 1.000000 .
N2 N 0.28690(14) 0.4097(2) 0.52194(13) 0.0430(5) Uani 1.000000 .
H2 H 0.26349(14) 0.3321(2) 0.49145(13) 0.0516(5) Uiso 1.000000 R
N3 N 0.21127(15) 0.5668(2) 0.88578(14) 0.0476(5) Uani 1.000000 .
H3 H 0.21014(15) 0.5388(2) 0.93964(14) 0.0572(6) Uiso 1.000000 R
C2 C 0.50889(16) 0.5554(2) 0.80463(17) 0.0447(5) Uani 1.000000 .
H2a H 0.48127(16) 0.4715(2) 0.77285(17) 0.0536(7) Uiso 1.000000 R
C3 C 0.44726(15) 0.6720(2) 0.79090(14) 0.0322(4) Uani 1.000000 .
C4 C 0.48952(17) 0.7947(2) 0.83992(16) 0.0415(5) Uani 1.000000 .
H4 H 0.45048(17) 0.8752(2) 0.83422(16) 0.0498(6) Uiso 1.000000 R
C5 C 0.58961(19) 0.7977(3) 0.89730(18) 0.0527(6) Uani 1.000000 .
H5 H 0.61909(19) 0.8798(3) 0.93033(18) 0.0632(8) Uiso 1.000000 R
C6 C 0.64451(18) 0.6772(3) 0.90455(19) 0.0570(7) Uani 1.000000 .
H6 H 0.71239(18) 0.6803(3) 0.94197(19) 0.0684(8) Uiso 1.000000 R
C7 C 0.33813(14) 0.6669(2) 0.72306(14) 0.0317(4) Uani 1.000000 .
H7 H 0.32005(14) 0.7647(2) 0.70064(14) 0.0381(5) Uiso 1.000000 R
C8 C 0.28035(16) 0.4508(2) 0.60696(15) 0.0377(5) Uani 1.000000 .
H8 H 0.25036(16) 0.3979(2) 0.64064(15) 0.0453(6) Uiso 1.000000 R
C9 C 0.32415(14) 0.5801(2) 0.63453(14) 0.0307(4) Uani 1.000000 .
C10 C 0.36145(14) 0.6212(2) 0.56325(14) 0.0322(4) Uani 1.000000 .
C11 C 0.41526(17) 0.7391(3) 0.55306(17) 0.0452(5) Uani 1.000000 .
H11 H 0.43332(17) 0.8116(3) 0.59850(17) 0.0542(7) Uiso 1.000000 R
C12 C 0.4408(2) 0.7455(3) 0.4745(2) 0.0613(7) Uani 1.000000 .
H12 H 0.4763(2) 0.8236(3) 0.4667(2) 0.0736(9) Uiso 1.000000 R
C13 C 0.4148(2) 0.6377(4) 0.4062(2) 0.0642(8) Uani 1.000000 .
H13 H 0.4330(2) 0.6456(4) 0.3536(2) 0.0771(9) Uiso 1.000000 R
C14 C 0.3631(2) 0.5205(3) 0.41445(17) 0.0538(6) Uani 1.000000 .
H14 H 0.3461(2) 0.4486(3) 0.36864(17) 0.0646(8) Uiso 1.000000 R
C15 C 0.33681(16) 0.5126(2) 0.49389(15) 0.0379(5) Uani 1.000000 .
C16 C 0.29542(17) 0.5828(2) 0.86563(16) 0.0418(5) Uani 1.000000 .
H16 H 0.36015(17) 0.5662(2) 0.90905(16) 0.0501(6) Uiso 1.000000 R
C17 C 0.27072(15) 0.6260(2) 0.77370(14) 0.0334(4) Uani 1.000000 .
C18 C 0.16367(15) 0.6396(2) 0.73360(15) 0.0343(4) Uani 1.000000 .
C19 C 0.09407(17) 0.6814(3) 0.64392(17) 0.0441(5) Uani 1.000000 .
H19 H 0.11465(17) 0.7065(3) 0.59477(17) 0.0529(6) Uiso 1.000000 R
C20 C -0.00554(19) 0.6847(3) 0.6295(2) 0.0552(7) Uani 1.000000 .
H20 H -0.05221(19) 0.7118(3) 0.5700(2) 0.0662(8) Uiso 1.000000 R
C21 C -0.03752(19) 0.6483(3) 0.7024(2) 0.0579(7) Uani 1.000000 .
H21 H -0.10512(19) 0.6524(3) 0.6908(2) 0.0695(9) Uiso 1.000000 R
C22 C 0.0286(2) 0.6066(3) 0.7908(2) 0.0521(6) Uani 1.000000 .
H22 H 0.0071(2) 0.5817(3) 0.8394(2) 0.0625(8) Uiso 1.000000 R
C23 C 0.12947(17) 0.6028(2) 0.80572(16) 0.0401(5) Uani 1.000000 .

loop_
_atom_site_aniso_label
_atom_site_aniso_U_11
_atom_site_aniso_U_22
_atom_site_aniso_U_33
_atom_site_aniso_U_12
_atom_site_aniso_U_13
_atom_site_aniso_U_23
O1 0.0529(10) 0.0602(12) 0.0534(10) 0.0180(9) 0.0162(9) 0.0175(9)
C1 0.076(2) 0.102(3) 0.078(2) 0.020(2) 0.0325(19) 0.023(2)
N1 0.0394(11) 0.0484(12) 0.0675(14) 0.0076(9) 0.0026(10) -0.0033(11)
N2 0.0514(11) 0.0349(10) 0.0398(10) -0.0078(8) 0.0144(9) -0.0061(8)
N3 0.0591(12) 0.0538(12) 0.0373(10) -0.0034(10) 0.0266(9) 0.0007(9)
C2 0.0351(11) 0.0364(12) 0.0521(13) 0.0017(9) 0.0051(10) -0.0056(10)
C3 0.0338(10) 0.0301(10) 0.0319(10) -0.0016(8) 0.0116(8) 0.0005(8)
C4 0.0454(12) 0.0309(11) 0.0420(12) 0.0003(9) 0.0099(10) -0.0006(9)
C5 0.0524(14) 0.0404(13) 0.0504(14) -0.0107(11) 0.0033(11) -0.0056(11)
C6 0.0367(13) 0.0573(16) 0.0577(15) -0.0044(11) -0.0034(11) -0.0004(13)
C7 0.0322(10) 0.0263(9) 0.0355(10) 0.0023(8) 0.0117(8) 0.0035(8)
C8 0.0388(11) 0.0338(11) 0.0402(11) -0.0039(9) 0.0148(9) 0.0023(9)
C9 0.0267(9) 0.0311(10) 0.0327(10) 0.0010(8) 0.0096(8) 0.0037(8)
C10 0.0265(9) 0.0355(10) 0.0319(10) 0.0019(8) 0.0083(8) 0.0050(8)
C11 0.0455(13) 0.0445(13) 0.0454(13) -0.0068(10) 0.0172(10) 0.0046(10)
C12 0.0682(17) 0.0670(18) 0.0572(16) -0.0147(14) 0.0333(14) 0.0113(14)
C13 0.0742(19) 0.083(2) 0.0456(14) -0.0060(16) 0.0337(14) 0.0075(14)
C14 0.0632(16) 0.0624(17) 0.0356(12) 0.0035(13) 0.0186(11) -0.0025(11)
C15 0.0365(11) 0.0422(12) 0.0319(10) 0.0022(9) 0.0096(9) 0.0022(9)
C16 0.0430(12) 0.0428(12) 0.0387(12) 0.0006(10) 0.0147(10) -0.0010(10)
C17 0.0366(11) 0.0289(10) 0.0351(10) -0.0004(8) 0.0143(9) -0.0025(8)
C18 0.0384(11) 0.0291(10) 0.0377(11) -0.0010(8) 0.0171(9) -0.0057(8)
C19 0.0415(12) 0.0431(12) 0.0469(13) 0.0022(10) 0.0161(10) -0.0001(10)
C20 0.0420(13) 0.0533(15) 0.0620(16) 0.0072(11) 0.0108(12) -0.0011(13)
C21 0.0394(13) 0.0529(15) 0.087(2) 0.0034(11) 0.0306(14) -0.0139(14)
C22 0.0588(15) 0.0471(14) 0.0676(17) -0.0038(11) 0.0434(14) -0.0138(12)
C23 0.0449(12) 0.0375(12) 0.0431(12) -0.0020(9) 0.0227(10) -0.0083(9)

loop_
_atom_type_symbol
_atom_type_scat_dispersion_real
_atom_type_scat_dispersion_imag
_atom_type_scat_Cromer_Mann_a1
_atom_type_scat_Cromer_Mann_a2
_atom_type_scat_Cromer_Mann_a3
_atom_type_scat_Cromer_Mann_a4
_atom_type_scat_Cromer_Mann_b1
_atom_type_scat_Cromer_Mann_b2
_atom_type_scat_Cromer_Mann_b3
_atom_type_scat_Cromer_Mann_b4
_atom_type_scat_Cromer_Mann_c
_atom_type_scat_source
_atom_type_scat_dispersion_source
C 0.00347 0.00161 2.31000 1.02000 1.58860 0.86500 20.84390 10.20750 0.56870 51.65120 0.21560 'International Tables Volume C Table 6.1.1.4 (pp. 500-502)' 'Henke, Gullikson and Davis, At. Data and Nucl. Data Tables, 1993, 54, 2'
H 0.00000 0.00000 0.49300 0.32291 0.14019 0.04081 10.51090 26.12570 3.14236 57.79970 0.00304 'International Tables Volume C Table 6.1.1.4 (pp. 500-502)' 'Henke, Gullikson and Davis, At. Data and Nucl. Data Tables, 1993, 54, 2'
N 0.00653 0.00323 12.21260 3.13220 2.01250 1.16630 0.00570 9.89330 28.99750 0.58260 -11.52900 'International Tables Volume C Table 6.1.1.4 (pp. 500-502)' 'Henke, Gullikson and Davis, At. Data and Nucl. Data Tables, 1993, 54, 2'
O 0.01158 0.00611 3.04850 2.28680 1.54630 0.86700 13.27710 5.70110 0.32390 32.90890 0.25080 'International Tables Volume C Table 6.1.1.4 (pp. 500-502)' 'Henke, Gullikson and Davis, At. Data and Nucl. Data Tables, 1993, 54, 2'

loop_
_geom_angle_atom_site_label_1
_geom_angle_atom_site_label_2
_geom_angle_atom_site_label_3
_geom_angle
_geom_angle_site_symmetry_1
_geom_angle_site_symmetry_3
_geom_angle_publ_flag
C1 O1 H1 109.5 . . ?
H1a C1 O1 109.5 . . ?
H1b C1 O1 109.5 . . ?
H1b C1 H1a 109.5 . . ?
H1c C1 O1 109.5 . . ?
H1c C1 H1a 109.5 . . ?
H1c C1 H1b 109.5 . . ?
C6 N1 C2 117.1(2) . . ?
C8 N2 H2 125.58(12) . . ?
C15 N2 H2 125.58(12) . . ?
C15 N2 C8 108.84(18) . . ?
C16 N3 H3 125.63(13) . . ?
C23 N3 H3 125.63(12) . . ?
C23 N3 C16 108.75(18) . . ?
H2a C2 N1 118.01(13) . . ?
C3 C2 N1 124.0(2) . . ?
C3 C2 H2a 118.01(12) . . ?
C4 C3 C2 117.00(19) . . ?
C7 C3 C2 121.63(18) . . ?
C7 C3 C4 121.36(18) . . ?
H4 C4 C3 120.05(13) . . ?
C5 C4 C3 119.9(2) . . ?
C5 C4 H4 120.05(14) . . ?
H5 C5 C4 120.76(14) . . ?
C6 C5 C4 118.5(2) . . ?
C6 C5 H5 120.76(14) . . ?
C5 C6 N1 123.5(2) . . ?
H6 C6 N1 118.27(14) . . ?
H6 C6 C5 118.27(14) . . ?
H7 C7 C3 105.95(10) . . ?
C9 C7 C3 111.29(16) . . ?
C9 C7 H7 105.95(10) . . ?
C17 C7 C3 112.30(16) . . ?
C17 C7 H7 105.95(11) . . ?
C17 C7 C9 114.66(16) . . ?
H8 C8 N2 124.94(12) . . ?
C9 C8 N2 110.13(19) . . ?
C9 C8 H8 124.94(13) . . ?
C8 C9 C7 129.89(19) . . ?
C10 C9 C7 123.83(18) . . ?
C10 C9 C8 106.23(18) . . ?
C11 C10 C9 133.3(2) . . ?
C15 C10 C9 107.51(18) . . ?
C15 C10 C11 119.2(2) . . ?
H11 C11 C10 120.75(13) . . ?
C12 C11 C10 118.5(2) . . ?
C12 C11 H11 120.75(16) . . ?
H12 C12 C11 119.29(16) . . ?
C13 C12 C11 121.4(3) . . ?
C13 C12 H12 119.29(15) . . ?
H13 C13 C12 119.21(15) . . ?
C14 C13 C12 121.6(2) . . ?
C14 C13 H13 119.21(16) . . ?
H14 C14 C13 121.19(16) . . ?
C15 C14 C13 117.6(2) . . ?
C15 C14 H14 121.19(15) . . ?
C10 C15 N2 107.29(18) . . ?
C14 C15 N2 131.0(2) . . ?
C14 C15 C10 121.7(2) . . ?
H16 C16 N3 124.76(13) . . ?
C17 C16 N3 110.5(2) . . ?
C17 C16 H16 124.76(13) . . ?
C16 C17 C7 128.90(19) . . ?
C18 C17 C7 124.86(18) . . ?
C18 C17 C16 105.99(19) . . ?
C19 C18 C17 133.9(2) . . ?
C23 C18 C17 107.40(19) . . ?
C23 C18 C19 118.7(2) . . ?
H19 C19 C18 120.52(13) . . ?
C20 C19 C18 119.0(2) . . ?
C20 C19 H19 120.52(16) . . ?
H20 C20 C19 119.37(16) . . ?
C21 C20 C19 121.3(2) . . ?
C21 C20 H20 119.37(15) . . ?
H21 C21 C20 119.40(15) . . ?
C22 C21 C20 121.2(2) . . ?
C22 C21 H21 119.40(15) . . ?
H22 C22 C21 121.12(15) . . ?
C23 C22 C21 117.8(2) . . ?
C23 C22 H22 121.12(15) . . ?
C18 C23 N3 107.37(19) . . ?
C22 C23 N3 130.5(2) . . ?
C22 C23 C18 122.1(2) . . ?

loop_
_geom_bond_atom_site_label_1
_geom_bond_atom_site_label_2
_geom_bond_distance
_geom_bond_site_symmetry_2
_geom_bond_publ_flag
O1 H1 0.8200 . ?
O1 C1 1.410(4) . ?
C1 H1a 0.9600 . ?
C1 H1b 0.9600 . ?
C1 H1c 0.9600 . ?
N1 C2 1.339(3) . ?
N1 C6 1.330(3) . ?
N2 H2 0.8600 . ?
N2 C8 1.377(3) . ?
N2 C15 1.370(3) . ?
N3 H3 0.8600 . ?
N3 C16 1.376(3) . ?
N3 C23 1.373(3) . ?
C2 H2a 0.9300 . ?
C2 C3 1.380(3) . ?
C3 C4 1.381(3) . ?
C3 C7 1.523(3) . ?
C4 H4 0.9300 . ?
C4 C5 1.378(3) . ?
C5 H5 0.9300 . ?
C5 C6 1.365(4) . ?
C6 H6 0.9300 . ?
C7 H7 0.9800 . ?
C7 C9 1.511(3) . ?
C7 C17 1.505(3) . ?
C8 H8 0.9300 . ?
C8 C9 1.361(3) . ?
C9 C10 1.430(3) . ?
C10 C11 1.399(3) . ?
C10 C15 1.406(3) . ?
C11 H11 0.9300 . ?
C11 C12 1.373(3) . ?
C12 H12 0.9300 . ?
C12 C13 1.389(4) . ?
C13 H13 0.9300 . ?
C13 C14 1.366(4) . ?
C14 H14 0.9300 . ?
C14 C15 1.392(3) . ?
C16 H16 0.9300 . ?
C16 C17 1.354(3) . ?
C17 C18 1.442(3) . ?
C18 C19 1.399(3) . ?
C18 C23 1.401(3) . ?
C19 H19 0.9300 . ?
C19 C20 1.379(3) . ?
C20 H20 0.9300 . ?
C20 C21 1.390(4) . ?
C21 H21 0.9300 . ?
C21 C22 1.368(4) . ?
C22 H22 0.9300 . ?
C22 C23 1.395(3) . ?

loop_
_geom_torsion_atom_site_label_1
_geom_torsion_atom_site_label_2
_geom_torsion_atom_site_label_3
_geom_torsion_atom_site_label_4
_geom_torsion
_geom_torsion_site_symmetry_1
_geom_torsion_site_symmetry_2
_geom_torsion_site_symmetry_3
_geom_torsion_site_symmetry_4
_geom_torsion_publ_flag
N1 C2 C3 C4 -1.0(3) . . . . ?
N1 C2 C3 C7 177.7(2) . . . . ?
N1 C6 C5 C4 -1.7(3) . . . . ?
N2 C8 C9 C7 -178.23(15) . . . . ?
N2 C8 C9 C10 -0.83(19) . . . . ?
N2 C15 C10 C9 -0.15(19) . . . . ?
N2 C15 C10 C11 178.59(17) . . . . ?
N2 C15 C14 C13 -179.1(3) . . . . ?
N3 C16 C17 C7 175.06(16) . . . . ?
N3 C16 C17 C18 0.7(2) . . . . ?
N3 C23 C18 C17 -0.7(2) . . . . ?
N3 C23 C18 C19 -179.77(18) . . . . ?
N3 C23 C22 C21 179.5(3) . . . . ?
C2 C3 C4 C5 1.7(3) . . . . ?
C2 C3 C7 C9 -37.7(2) . . . . ?
C2 C3 C7 C17 92.4(2) . . . . ?
C3 C4 C5 C6 -0.5(3) . . . . ?
C3 C7 C9 C8 110.01(18) . . . . ?
C3 C7 C9 C10 -66.99(18) . . . . ?
C3 C7 C17 C16 -6.4(2) . . . . ?
C3 C7 C17 C18 166.99(16) . . . . ?
C7 C9 C10 C11 -0.3(3) . . . . ?
C7 C9 C10 C15 178.2(2) . . . . ?
C7 C17 C18 C19 4.2(3) . . . . ?
C7 C17 C18 C23 -174.7(2) . . . . ?
C8 C9 C10 C11 -177.90(17) . . . . ?
C8 C9 C10 C15 0.59(18) . . . . ?
C9 C10 C11 C12 179.3(3) . . . . ?
C9 C10 C15 C14 -179.87(17) . . . . ?
C10 C11 C12 C13 -0.3(3) . . . . ?
C10 C15 C14 C13 0.5(3) . . . . ?
C11 C12 C13 C14 -0.3(3) . . . . ?
C12 C13 C14 C15 0.2(3) . . . . ?
C16 C17 C18 C19 178.92(18) . . . . ?
C16 C17 C18 C23 0.0(2) . . . . ?
C17 C18 C19 C20 -178.9(3) . . . . ?
C17 C18 C23 C22 179.10(17) . . . . ?
C18 C19 C20 C21 0.4(3) . . . . ?
C18 C23 C22 C21 -0.2(3) . . . . ?
C19 C20 C21 C22 -0.6(3) . . . . ?
C20 C21 C22 C23 0.5(3) . . . . ?
